data_7711002
loop_
_publ_author_name
'Schallenberg, David'
'Pardemann, Nils'
'Villinger, Alexander'
'Seidel, Wolfram Willy'

_publ_section_title
;
 Synthesis and Coordination Behaviour of 1H-1,2,3-Triazole-4,5-Dithiolates
;
_journal_name_full 'Dalton Transactions'
_journal_paper_doi 10.1039/D2DT00410K
_journal_year 2022
_chemical_formula_moiety 'C20 H19 N3 S2 Ti'
_chemical_formula_sum 'C20 H19 N3 S2 Ti'
_chemical_formula_weight 413.40
_chemical_name_systematic
'[Bis(\h5-cyclopentadienyl)(1-(2,6-dimethylphenyl)-1H-1,2,3-triazole-4,5-dithiolato)- titanium(IV)]'
_space_group_crystal_system triclinic
_space_group_IT_number 2
_space_group_name_Hall '-P 1'
_space_group_name_H-M_alt 'P -1'
_atom_sites_solution_hydrogens geom
_audit_creation_method SHELXL-2014/7
_audit_update_record
;
2022-01-28 deposited with the CCDC.	2022-08-17 downloaded from the CCDC.
;
_cell_angle_alpha 99.292(3)
_cell_angle_beta 102.649(3)
_cell_angle_gamma 93.060(3)
_cell_formula_units_Z 2
_cell_length_a 7.7274(5)
_cell_length_b 8.8234(5)
_cell_length_c 14.3988(8)
_cell_measurement_reflns_used 6655
_cell_measurement_temperature 173(2)
_cell_measurement_theta_max 28.20
_cell_measurement_theta_min 2.35
_cell_volume 941.32(10)
_computing_structure_refinement 'SHELXL-2014/7 (Sheldrick, 2014)'
_diffrn_ambient_temperature 173(2)
_diffrn_measured_fraction_theta_full 0.998
_diffrn_measured_fraction_theta_max 0.998
_diffrn_measurement_device_type 'Bruker Apex Kappa-II-CCD-diffractometer'
_diffrn_measurement_method 'phi and omega scans'
_diffrn_radiation_type MoK\a
_diffrn_radiation_wavelength 0.71073
_diffrn_reflns_av_R_equivalents 0.0457
_diffrn_reflns_av_unetI/netI 0.0535
_diffrn_reflns_Laue_measured_fraction_full 0.998
_diffrn_reflns_Laue_measured_fraction_max 0.998
_diffrn_reflns_limit_h_max 11
_diffrn_reflns_limit_h_min -11
_diffrn_reflns_limit_k_max 12
_diffrn_reflns_limit_k_min -12
_diffrn_reflns_limit_l_max 20
_diffrn_reflns_limit_l_min -18
_diffrn_reflns_number 26305
_diffrn_reflns_point_group_measured_fraction_full 0.998
_diffrn_reflns_point_group_measured_fraction_max 0.998
_diffrn_reflns_theta_full 25.242
_diffrn_reflns_theta_max 30.499
_diffrn_reflns_theta_min 2.541
_diffrn_source 'sealed tube'
_exptl_absorpt_coefficient_mu 0.685
_exptl_absorpt_correction_T_max 0.7464
_exptl_absorpt_correction_T_min 0.6894
_exptl_absorpt_correction_type multi-scan
_exptl_absorpt_process_details '(SADABS; Sheldrick, 2004)'
_exptl_crystal_colour black
_exptl_crystal_density_diffrn 1.459
_exptl_crystal_description block
_exptl_crystal_F_000 428
_exptl_crystal_recrystallization_method 'Re-crystallisation from solvent: n-pentane / dichloromethane'
_exptl_crystal_size_max 0.260
_exptl_crystal_size_mid 0.110
_exptl_crystal_size_min 0.070
_refine_diff_density_max 0.356
_refine_diff_density_min -0.328
_refine_diff_density_rms 0.064
_refine_ls_extinction_method none
_refine_ls_goodness_of_fit_ref 1.014
_refine_ls_hydrogen_treatment constr
_refine_ls_matrix_type full
_refine_ls_number_parameters 283
_refine_ls_number_reflns 5722
_refine_ls_number_restraints 278
_refine_ls_restrained_S_all 1.013
_refine_ls_R_factor_all 0.0727
_refine_ls_R_factor_gt 0.0371
_refine_ls_shift/su_max 0.001
_refine_ls_shift/su_mean 0.000
_refine_ls_structure_factor_coef Fsqd
_refine_ls_weighting_details 'w=1/[\s^2^(Fo^2^)+(0.0326P)^2^+0.3197P] where P=(Fo^2^+2Fc^2^)/3'
_refine_ls_weighting_scheme calc
_refine_ls_wR_factor_gt 0.0738
_refine_ls_wR_factor_ref 0.0858
_reflns_Friedel_coverage 0.000
_reflns_number_gt 3910
_reflns_number_total 5722
_reflns_threshold_expression 'I > 2\s(I)'
_cod_data_source_file d2dt00410k2.cif
_cod_data_source_block is_schal159
_cod_database_code 7711002
_shelx_shelxl_version_number 2014/7
_shelx_space_group_comment
;
The symmetry employed for this shelxl refinement is uniquely defined
by the following loop, which should always be used as a source of
symmetry information in preference to the above space-group names.
They are only intended as comments.
;
_shelx_estimated_absorpt_t_min 0.842
_shelx_estimated_absorpt_t_max 0.954

loop_
_space_group_symop_operation_xyz
'x, y, z'
'-x, -y, -z'

loop_
_atom_site_label
_atom_site_type_symbol
_atom_site_fract_x
_atom_site_fract_y
_atom_site_fract_z
_atom_site_U_iso_or_equiv
_atom_site_adp_type
_atom_site_occupancy
_atom_site_site_symmetry_order
_atom_site_calc_flag
_atom_site_refinement_flags_posn
_atom_site_refinement_flags_adp
_atom_site_refinement_flags_occupancy
_atom_site_disorder_assembly
_atom_site_disorder_group
Ti1 Ti 0.69880(4) 0.63067(4) 0.33917(2) 0.02223(8) Uani 1 1 d . . . . .
S1 S 0.95704(6) 0.52686(5) 0.28327(3) 0.02410(10) Uani 1 1 d . . . . .
S2 S 0.66618(7) 0.39349(5) 0.40164(4) 0.02986(12) Uani 1 1 d . . . . .
N1 N 0.87199(19) 0.21979(16) 0.19247(11) 0.0236(3) Uani 1 1 d . . . . .
N2 N 0.7674(2) 0.09356(17) 0.19866(12) 0.0302(4) Uani 1 1 d . . . . .
N3 N 0.6801(2) 0.13549(17) 0.26574(12) 0.0284(3) Uani 1 1 d . . . . .
C1 C 0.8538(2) 0.34274(19) 0.25874(13) 0.0212(3) Uani 1 1 d . . . . .
C2 C 0.7304(2) 0.2866(2) 0.30511(13) 0.0239(4) Uani 1 1 d . . . . .
C3 C 0.9964(2) 0.2026(2) 0.13112(13) 0.0244(4) Uani 1 1 d . . . . .
C4 C 1.1495(3) 0.1308(2) 0.16189(14) 0.0283(4) Uani 1 1 d . . . . .
C5 C 1.2660(3) 0.1101(2) 0.10064(15) 0.0340(5) Uani 1 1 d . . . . .
H5 H 1.3719 0.0619 0.1197 0.041 Uiso 1 1 calc R U . . .
C6 C 1.2299(3) 0.1585(2) 0.01265(15) 0.0357(5) Uani 1 1 d . . . . .
H6 H 1.3102 0.1426 -0.0286 0.043 Uiso 1 1 calc R U . . .
C7 C 1.0775(3) 0.2301(2) -0.01571(15) 0.0352(5) Uani 1 1 d . . . . .
H7 H 1.0543 0.2634 -0.0764 0.042 Uiso 1 1 calc R U . . .
C8 C 0.9573(3) 0.2543(2) 0.04326(14) 0.0297(4) Uani 1 1 d . . . . .
C9 C 1.1885(3) 0.0736(3) 0.25648(16) 0.0427(5) Uani 1 1 d . . . . .
H9A H 1.1384 -0.0338 0.2464 0.064 Uiso 1 1 calc R U . . .
H9B H 1.1349 0.1374 0.3029 0.064 Uiso 1 1 calc R U . . .
H9C H 1.3177 0.0798 0.2818 0.064 Uiso 1 1 calc R U . . .
C10 C 0.7895(3) 0.3282(3) 0.01099(16) 0.0438(5) Uani 1 1 d . . . . .
H10A H 0.6865 0.2587 0.0114 0.066 Uiso 1 1 calc R U . . .
H10B H 0.7815 0.3487 -0.0546 0.066 Uiso 1 1 calc R U . . .
H10C H 0.7907 0.4254 0.0551 0.066 Uiso 1 1 calc R U . . .
C11 C 0.4052(2) 0.5301(2) 0.24400(16) 0.0333(4) Uani 1 1 d . . . . .
H11 H 0.3246 0.4507 0.2600 0.040 Uiso 1 1 calc R U . . .
C12 C 0.5211(2) 0.5013(2) 0.18316(15) 0.0314(4) Uani 1 1 d . . . . .
H12 H 0.5385 0.3979 0.1481 0.038 Uiso 1 1 calc R U . . .
C13 C 0.5959(3) 0.6439(3) 0.17196(15) 0.0345(5) Uani 1 1 d . . . . .
H13 H 0.6732 0.6591 0.1263 0.041 Uiso 1 1 calc R U . . .
C14 C 0.5262(3) 0.7603(2) 0.22590(16) 0.0354(5) Uani 1 1 d . . . . .
H14 H 0.5422 0.8730 0.2242 0.042 Uiso 1 1 calc R U . . .
C15 C 0.4086(2) 0.6900(2) 0.27197(16) 0.0344(5) Uani 1 1 d . . . . .
H15 H 0.3271 0.7442 0.3086 0.041 Uiso 1 1 calc R U . . .
C16A C 0.8545(5) 0.8781(3) 0.4032(2) 0.0309(7) Uani 0.731(5) 1 d . U P A 1
H16A H 0.8995 0.9494 0.3647 0.037 Uiso 0.731(5) 1 calc R U P A 1
C17A C 0.6887(5) 0.8790(4) 0.4278(3) 0.0337(8) Uani 0.731(5) 1 d . U P A 1
H17A H 0.5967 0.9521 0.4117 0.040 Uiso 0.731(5) 1 calc R U P A 1
C18A C 0.6864(6) 0.7705(5) 0.4898(3) 0.0401(8) Uani 0.731(5) 1 d . U P A 1
H18A H 0.5912 0.7538 0.5252 0.048 Uiso 0.731(5) 1 calc R U P A 1
C19A C 0.8512(6) 0.7074(5) 0.5049(3) 0.0387(9) Uani 0.731(5) 1 d . U P A 1
H19A H 0.8918 0.6367 0.5514 0.046 Uiso 0.731(5) 1 calc R U P A 1
C20A C 0.9549(4) 0.7744(4) 0.4517(3) 0.0316(7) Uani 0.731(5) 1 d . U P A 1
H20A H 1.0823 0.7581 0.4523 0.038 Uiso 0.731(5) 1 calc R U P A 1
C16B C 0.7616(17) 0.8870(12) 0.4201(8) 0.0370(13) Uani 0.269(5) 1 d . U P A 2
H16B H 0.7343 0.9692 0.3857 0.044 Uiso 0.269(5) 1 calc R U P A 2
C17B C 0.6432(15) 0.8129(12) 0.4678(8) 0.0350(13) Uani 0.269(5) 1 d . U P A 2
H17B H 0.5244 0.8331 0.4696 0.042 Uiso 0.269(5) 1 calc R U P A 2
C18B C 0.7420(14) 0.7063(11) 0.5098(6) 0.0322(12) Uani 0.269(5) 1 d . U P A 2
H18B H 0.7015 0.6378 0.5467 0.039 Uiso 0.269(5) 1 calc R U P A 2
C19B C 0.9079(14) 0.7144(16) 0.4903(9) 0.0354(13) Uani 0.269(5) 1 d . U P A 2
H19B H 1.0022 0.6554 0.5132 0.042 Uiso 0.269(5) 1 calc R U P A 2
C20B C 0.9142(15) 0.8224(14) 0.4320(8) 0.0380(13) Uani 0.269(5) 1 d . U P A 2
H20B H 1.0114 0.8467 0.4048 0.046 Uiso 0.269(5) 1 calc R U P A 2

loop_
_atom_site_aniso_label
_atom_site_aniso_U_11
_atom_site_aniso_U_22
_atom_site_aniso_U_33
_atom_site_aniso_U_23
_atom_site_aniso_U_13
_atom_site_aniso_U_12
Ti1 0.02036(16) 0.02017(16) 0.02652(17) 0.00584(12) 0.00475(13) 0.00269(12)
S1 0.0189(2) 0.0209(2) 0.0320(2) 0.00406(18) 0.00569(18) -0.00021(16)
S2 0.0350(3) 0.0280(2) 0.0334(3) 0.0129(2) 0.0159(2) 0.0081(2)
N1 0.0226(7) 0.0204(7) 0.0272(8) 0.0048(6) 0.0040(6) 0.0006(6)
N2 0.0309(8) 0.0213(8) 0.0381(9) 0.0061(7) 0.0074(7) -0.0014(6)
N3 0.0297(8) 0.0208(7) 0.0368(9) 0.0098(7) 0.0093(7) 0.0017(6)
C1 0.0189(8) 0.0203(8) 0.0241(9) 0.0060(7) 0.0024(7) 0.0031(6)
C2 0.0223(8) 0.0217(8) 0.0298(10) 0.0114(7) 0.0052(7) 0.0037(7)
C3 0.0252(9) 0.0199(8) 0.0260(9) -0.0007(7) 0.0057(7) -0.0007(7)
C4 0.0302(10) 0.0241(9) 0.0276(10) -0.0010(7) 0.0040(8) 0.0036(7)
C5 0.0295(10) 0.0315(10) 0.0383(12) -0.0036(9) 0.0087(9) 0.0055(8)
C6 0.0353(11) 0.0337(11) 0.0373(12) -0.0042(9) 0.0156(9) -0.0027(9)
C7 0.0396(12) 0.0390(11) 0.0252(10) 0.0037(8) 0.0068(9) -0.0038(9)
C8 0.0283(10) 0.0308(10) 0.0271(10) 0.0039(8) 0.0018(8) -0.0017(8)
C9 0.0428(12) 0.0512(14) 0.0377(12) 0.0140(10) 0.0083(10) 0.0225(11)
C10 0.0386(12) 0.0606(15) 0.0343(12) 0.0176(11) 0.0038(9) 0.0138(11)
C11 0.0196(9) 0.0314(10) 0.0471(12) 0.0118(9) 0.0013(8) -0.0026(8)
C12 0.0237(9) 0.0298(10) 0.0344(11) 0.0036(8) -0.0062(8) 0.0058(8)
C13 0.0245(10) 0.0478(12) 0.0329(11) 0.0208(9) 0.0002(8) 0.0033(9)
C14 0.0286(10) 0.0254(10) 0.0467(13) 0.0157(9) -0.0087(9) -0.0006(8)
C15 0.0207(9) 0.0334(11) 0.0470(12) 0.0054(9) 0.0033(9) 0.0079(8)
C16A 0.0341(15) 0.0220(12) 0.0324(13) 0.0019(10) 0.0019(12) -0.0015(11)
C17A 0.0280(15) 0.0277(13) 0.0393(15) -0.0065(11) 0.0025(13) 0.0064(12)
C18A 0.0438(19) 0.0424(18) 0.0324(16) -0.0052(14) 0.0147(14) 0.0000(15)
C19A 0.050(2) 0.0338(14) 0.0264(15) 0.0037(11) -0.0022(15) -0.0010(17)
C20A 0.0290(14) 0.0261(14) 0.0319(15) -0.0031(12) -0.0044(11) 0.0054(11)
C16B 0.043(3) 0.030(2) 0.033(2) 0.0009(19) 0.001(2) 0.004(2)
C17B 0.037(2) 0.033(2) 0.031(2) -0.002(2) 0.003(2) 0.014(2)
C18B 0.036(3) 0.029(2) 0.028(2) 0.001(2) 0.004(2) 0.006(2)
C19B 0.033(2) 0.034(2) 0.033(2) -0.004(2) 0.001(2) 0.005(2)
C20B 0.038(2) 0.036(2) 0.034(2) -0.003(2) 0.005(2) -0.003(2)

loop_
_atom_type_symbol
_atom_type_description
_atom_type_scat_dispersion_real
_atom_type_scat_dispersion_imag
_atom_type_scat_source
C C 0.0033 0.0016 'International Tables Vol C Tables 4.2.6.8 and 6.1.1.4'
H H 0.0000 0.0000 'International Tables Vol C Tables 4.2.6.8 and 6.1.1.4'
N N 0.0061 0.0033 'International Tables Vol C Tables 4.2.6.8 and 6.1.1.4'
S S 0.1246 0.1234 'International Tables Vol C Tables 4.2.6.8 and 6.1.1.4'
Ti Ti 0.2776 0.4457 'International Tables Vol C Tables 4.2.6.8 and 6.1.1.4'

loop_
_geom_angle_atom_site_label_1
_geom_angle_atom_site_label_2
_geom_angle_atom_site_label_3
_geom_angle
_geom_angle_site_symmetry_1
_geom_angle_site_symmetry_3
_geom_angle_publ_flag
C20B Ti1 C16B 33.0(4) . . ?
C20B Ti1 C14 103.3(4) . . ?
C18A Ti1 C14 104.50(13) . . ?
C16B Ti1 C14 78.9(3) . . ?
C20B Ti1 C15 120.9(3) . . ?
C18A Ti1 C15 90.35(13) . . ?
C16B Ti1 C15 88.4(3) . . ?
C14 Ti1 C15 34.77(7) . . ?
C18A Ti1 C17A 34.94(14) . . ?
C14 Ti1 C17A 75.71(10) . . ?
C15 Ti1 C17A 77.63(10) . . ?
C18A Ti1 C16A 57.22(12) . . ?
C14 Ti1 C16A 84.12(10) . . ?
C15 Ti1 C16A 102.86(11) . . ?
C17A Ti1 C16A 34.39(11) . . ?
C20B Ti1 C17B 57.5(4) . . ?
C16B Ti1 C17B 35.7(4) . . ?
C14 Ti1 C17B 90.0(3) . . ?
C15 Ti1 C17B 78.4(2) . . ?
C20B Ti1 C18B 56.4(4) . . ?
C16B Ti1 C18B 56.2(4) . . ?
C14 Ti1 C18B 123.5(3) . . ?
C15 Ti1 C18B 105.8(3) . . ?
C17B Ti1 C18B 33.6(3) . . ?
C20B Ti1 C19B 33.8(4) . . ?
C16B Ti1 C19B 55.1(4) . . ?
C14 Ti1 C19B 133.8(4) . . ?
C15 Ti1 C19B 134.5(3) . . ?
C17B Ti1 C19B 56.1(4) . . ?
C18B Ti1 C19B 33.4(3) . . ?
C18A Ti1 C19A 34.53(15) . . ?
C14 Ti1 C19A 133.23(12) . . ?
C15 Ti1 C19A 124.83(13) . . ?
C17A Ti1 C19A 57.56(14) . . ?
C16A Ti1 C19A 56.81(13) . . ?
C20B Ti1 C13 117.2(3) . . ?
C18A Ti1 C13 138.47(13) . . ?
C16B Ti1 C13 105.7(3) . . ?
C14 Ti1 C13 34.06(7) . . ?
C15 Ti1 C13 56.90(7) . . ?
C17A Ti1 C13 107.00(11) . . ?
C16A Ti1 C13 102.32(10) . . ?
C17B Ti1 C13 123.9(3) . . ?
C18B Ti1 C13 157.5(3) . . ?
C19B Ti1 C13 150.0(4) . . ?
C19A Ti1 C13 159.06(11) . . ?
C1 S1 Ti1 90.87(6) . . ?
C2 S2 Ti1 91.81(6) . . ?
C1 N1 N2 110.27(14) . . ?
C1 N1 C3 129.67(14) . . ?
N2 N1 C3 119.47(14) . . ?
N3 N2 N1 107.76(14) . . ?
N2 N3 C2 108.93(15) . . ?
N1 C1 C2 104.23(15) . . ?
N1 C1 S1 129.48(13) . . ?
C2 C1 S1 126.29(14) . . ?
N3 C2 C1 108.79(16) . . ?
N3 C2 S2 127.24(14) . . ?
C1 C2 S2 123.86(14) . . ?
C8 C3 C4 122.89(18) . . ?
C8 C3 N1 119.12(16) . . ?
C4 C3 N1 117.97(17) . . ?
C5 C4 C3 117.56(18) . . ?
C5 C4 C9 120.21(18) . . ?
C3 C4 C9 122.22(18) . . ?
C6 C5 C4 120.89(19) . . ?
C6 C5 H5 119.6 . . ?
C4 C5 H5 119.6 . . ?
C5 C6 C7 120.25(19) . . ?
C5 C6 H6 119.9 . . ?
C7 C6 H6 119.9 . . ?
C6 C7 C8 121.0(2) . . ?
C6 C7 H7 119.5 . . ?
C8 C7 H7 119.5 . . ?
C3 C8 C7 117.38(18) . . ?
C3 C8 C10 121.73(18) . . ?
C7 C8 C10 120.86(19) . . ?
C4 C9 H9A 109.5 . . ?
C4 C9 H9B 109.5 . . ?
H9A C9 H9B 109.5 . . ?
C4 C9 H9C 109.5 . . ?
H9A C9 H9C 109.5 . . ?
H9B C9 H9C 109.5 . . ?
C8 C10 H10A 109.5 . . ?
C8 C10 H10B 109.5 . . ?
H10A C10 H10B 109.5 . . ?
C8 C10 H10C 109.5 . . ?
H10A C10 H10C 109.5 . . ?
H10B C10 H10C 109.5 . . ?
C12 C11 C15 108.36(18) . . ?
C12 C11 Ti1 73.70(11) . . ?
C15 C11 Ti1 70.81(11) . . ?
C12 C11 H11 125.7 . . ?
C15 C11 H11 125.7 . . ?
Ti1 C11 H11 125.7 . . ?
C11 C12 C13 107.96(18) . . ?
C11 C12 Ti1 72.96(12) . . ?
C13 C12 Ti1 71.57(11) . . ?
C11 C12 H12 125.9 . . ?
C13 C12 H12 125.9 . . ?
Ti1 C12 H12 125.9 . . ?
C14 C13 C12 108.26(18) . . ?
C14 C13 Ti1 71.76(12) . . ?
C12 C13 Ti1 74.54(12) . . ?
C14 C13 H13 125.6 . . ?
C12 C13 H13 125.6 . . ?
Ti1 C13 H13 125.6 . . ?
C13 C14 C15 107.81(17) . . ?
C13 C14 Ti1 74.18(11) . . ?
C15 C14 Ti1 72.76(11) . . ?
C13 C14 H14 125.8 . . ?
C15 C14 H14 125.8 . . ?
Ti1 C14 H14 125.8 . . ?
C11 C15 C14 107.60(19) . . ?
C11 C15 Ti1 75.15(11) . . ?
C14 C15 Ti1 72.46(11) . . ?
C11 C15 H15 125.8 . . ?
C14 C15 H15 125.8 . . ?
Ti1 C15 H15 125.8 . . ?
C17A C16A C20A 108.7(3) . . ?
C17A C16A Ti1 72.35(17) . . ?
C20A C16A Ti1 74.32(17) . . ?
C17A C16A H16A 125.4 . . ?
C20A C16A H16A 125.4 . . ?
Ti1 C16A H16A 125.4 . . ?
C16A C17A C18A 106.7(3) . . ?
C16A C17A Ti1 73.25(17) . . ?
C18A C17A Ti1 71.55(19) . . ?
C16A C17A H17A 126.4 . . ?
C18A C17A H17A 126.4 . . ?
Ti1 C17A H17A 126.4 . . ?
C19A C18A C17A 108.7(3) . . ?
C19A C18A Ti1 74.6(2) . . ?
C17A C18A Ti1 73.51(19) . . ?
C19A C18A H18A 125.3 . . ?
C17A C18A H18A 125.3 . . ?
Ti1 C18A H18A 125.3 . . ?
C20A C19A C18A 107.7(3) . . ?
C20A C19A Ti1 74.01(19) . . ?
C18A C19A Ti1 70.8(2) . . ?
C20A C19A H19A 126.0 . . ?
C18A C19A H19A 126.0 . . ?
Ti1 C19A H19A 126.0 . . ?
C19A C20A C16A 108.2(3) . . ?
C19A C20A Ti1 72.2(2) . . ?
C16A C20A Ti1 71.60(16) . . ?
C19A C20A H20A 125.8 . . ?
C16A C20A H20A 125.8 . . ?
Ti1 C20A H20A 125.8 . . ?
C20B C16B C17B 109.4(9) . . ?
C20B C16B Ti1 72.8(6) . . ?
C17B C16B Ti1 73.5(6) . . ?
C20B C16B H16B 125.3 . . ?
C17B C16B H16B 125.3 . . ?
Ti1 C16B H16B 120.1 . . ?
C18B C17B C16B 104.2(10) . . ?
C18B C17B Ti1 73.4(6) . . ?
C16B C17B Ti1 70.9(6) . . ?
C18B C17B H17B 127.9 . . ?
C16B C17B H17B 127.9 . . ?
Ti1 C17B H17B 119.9 . . ?
C19B C18B C17B 109.5(12) . . ?
C19B C18B Ti1 73.5(7) . . ?
C17B C18B Ti1 73.0(6) . . ?
C19B C18B H18B 125.3 . . ?
C17B C18B H18B 125.3 . . ?
Ti1 C18B H18B 120.0 . . ?
C18B C19B C20B 108.4(11) . . ?
C18B C19B Ti1 73.1(6) . . ?
C20B C19B Ti1 70.6(6) . . ?
C18B C19B H19B 125.8 . . ?
C20B C19B H19B 125.8 . . ?
Ti1 C19B H19B 122.1 . . ?
C16B C20B C19B 108.4(10) . . ?
C16B C20B Ti1 74.2(6) . . ?
C19B C20B Ti1 75.5(6) . . ?
C16B C20B H20B 125.8 . . ?
C19B C20B H20B 125.8 . . ?
Ti1 C20B H20B 116.5 . . ?

loop_
_geom_bond_atom_site_label_1
_geom_bond_atom_site_label_2
_geom_bond_distance
_geom_bond_site_symmetry_2
_geom_bond_publ_flag
Ti1 C20B 2.327(10) . ?
Ti1 C18A 2.340(3) . ?
Ti1 C16B 2.344(10) . ?
Ti1 C14 2.3578(19) . ?
Ti1 C15 2.3617(19) . ?
Ti1 C17A 2.365(3) . ?
Ti1 C16A 2.377(3) . ?
Ti1 C17B 2.378(10) . ?
Ti1 C18B 2.384(8) . ?
Ti1 C19B 2.388(12) . ?
Ti1 C19A 2.388(4) . ?
Ti1 C13 2.388(2) . ?
S1 C1 1.7185(17) . ?
S2 C2 1.7307(19) . ?
N1 C1 1.359(2) . ?
N1 N2 1.367(2) . ?
N1 C3 1.440(2) . ?
N2 N3 1.312(2) . ?
N3 C2 1.362(2) . ?
C1 C2 1.391(2) . ?
C3 C8 1.391(3) . ?
C3 C4 1.392(3) . ?
C4 C5 1.391(3) . ?
C4 C9 1.503(3) . ?
C5 C6 1.378(3) . ?
C5 H5 0.9500 . ?
C6 C7 1.380(3) . ?
C6 H6 0.9500 . ?
C7 C8 1.392(3) . ?
C7 H7 0.9500 . ?
C8 C10 1.499(3) . ?
C9 H9A 0.9800 . ?
C9 H9B 0.9800 . ?
C9 H9C 0.9800 . ?
C10 H10A 0.9800 . ?
C10 H10B 0.9800 . ?
C10 H10C 0.9800 . ?
C11 C12 1.389(3) . ?
C11 C15 1.400(3) . ?
C11 H11 1.0000 . ?
C12 C13 1.404(3) . ?
C12 H12 1.0000 . ?
C13 C14 1.390(3) . ?
C13 H13 1.0000 . ?
C14 C15 1.410(3) . ?
C14 H14 1.0000 . ?
C15 H15 1.0000 . ?
C16A C17A 1.402(4) . ?
C16A C20A 1.404(4) . ?
C16A H16A 1.0000 . ?
C17A C18A 1.413(6) . ?
C17A H17A 1.0000 . ?
C18A C19A 1.404(6) . ?
C18A H18A 1.0000 . ?
C19A C20A 1.395(5) . ?
C19A H19A 1.0000 . ?
C20A H20A 1.0000 . ?
C16B C20B 1.327(15) . ?
C16B C17B 1.446(16) . ?
C16B H16B 0.9500 . ?
C17B C18B 1.375(12) . ?
C17B H17B 0.9500 . ?
C18B C19B 1.372(13) . ?
C18B H18B 0.9500 . ?
C19B C20B 1.373(17) . ?
C19B H19B 0.9500 . ?
C20B H20B 0.9500 . ?

loop_
_geom_torsion_atom_site_label_1
_geom_torsion_atom_site_label_2
_geom_torsion_atom_site_label_3
_geom_torsion_atom_site_label_4
_geom_torsion
_geom_torsion_site_symmetry_1
_geom_torsion_site_symmetry_2
_geom_torsion_site_symmetry_3
_geom_torsion_site_symmetry_4
_geom_torsion_publ_flag
C1 N1 N2 N3 1.64(19) . . . . ?
C3 N1 N2 N3 173.64(15) . . . . ?
N1 N2 N3 C2 -1.62(19) . . . . ?
N2 N1 C1 C2 -0.96(19) . . . . ?
C3 N1 C1 C2 -171.90(17) . . . . ?
N2 N1 C1 S1 178.63(13) . . . . ?
C3 N1 C1 S1 7.7(3) . . . . ?
Ti1 S1 C1 N1 151.92(16) . . . . ?
Ti1 S1 C1 C2 -28.57(16) . . . . ?
N2 N3 C2 C1 1.0(2) . . . . ?
N2 N3 C2 S2 -175.24(14) . . . . ?
N1 C1 C2 N3 -0.03(19) . . . . ?
S1 C1 C2 N3 -179.64(13) . . . . ?
N1 C1 C2 S2 176.41(13) . . . . ?
S1 C1 C2 S2 -3.2(2) . . . . ?
Ti1 S2 C2 N3 -150.94(16) . . . . ?
Ti1 S2 C2 C1 33.29(15) . . . . ?
C1 N1 C3 C8 -84.9(2) . . . . ?
N2 N1 C3 C8 104.91(19) . . . . ?
C1 N1 C3 C4 96.7(2) . . . . ?
N2 N1 C3 C4 -73.5(2) . . . . ?
C8 C3 C4 C5 -0.4(3) . . . . ?
N1 C3 C4 C5 177.90(16) . . . . ?
C8 C3 C4 C9 -179.12(19) . . . . ?
N1 C3 C4 C9 -0.8(3) . . . . ?
C3 C4 C5 C6 -0.3(3) . . . . ?
C9 C4 C5 C6 178.41(19) . . . . ?
C4 C5 C6 C7 0.7(3) . . . . ?
C5 C6 C7 C8 -0.3(3) . . . . ?
C4 C3 C8 C7 0.8(3) . . . . ?
N1 C3 C8 C7 -177.51(16) . . . . ?
C4 C3 C8 C10 178.63(19) . . . . ?
N1 C3 C8 C10 0.3(3) . . . . ?
C6 C7 C8 C3 -0.4(3) . . . . ?
C6 C7 C8 C10 -178.29(19) . . . . ?
C15 C11 C12 C13 -0.7(2) . . . . ?
Ti1 C11 C12 C13 -63.45(13) . . . . ?
C15 C11 C12 Ti1 62.75(14) . . . . ?
C11 C12 C13 C14 0.0(2) . . . . ?
Ti1 C12 C13 C14 -64.33(14) . . . . ?
C11 C12 C13 Ti1 64.36(14) . . . . ?
C12 C13 C14 C15 0.6(2) . . . . ?
Ti1 C13 C14 C15 -65.51(14) . . . . ?
C12 C13 C14 Ti1 66.16(14) . . . . ?
C12 C11 C15 C14 1.1(2) . . . . ?
Ti1 C11 C15 C14 65.72(14) . . . . ?
C12 C11 C15 Ti1 -64.62(14) . . . . ?
C13 C14 C15 C11 -1.1(2) . . . . ?
Ti1 C14 C15 C11 -67.52(14) . . . . ?
C13 C14 C15 Ti1 66.45(14) . . . . ?
C20A C16A C17A C18A -1.8(3) . . . . ?
Ti1 C16A C17A C18A 64.2(2) . . . . ?
C20A C16A C17A Ti1 -66.0(2) . . . . ?
C16A C17A C18A C19A 1.6(4) . . . . ?
Ti1 C17A C18A C19A 66.9(3) . . . . ?
C16A C17A C18A Ti1 -65.3(2) . . . . ?
C17A C18A C19A C20A -0.8(4) . . . . ?
Ti1 C18A C19A C20A 65.4(2) . . . . ?
C17A C18A C19A Ti1 -66.2(2) . . . . ?
C18A C19A C20A C16A -0.3(4) . . . . ?
Ti1 C19A C20A C16A 63.0(2) . . . . ?
C18A C19A C20A Ti1 -63.3(2) . . . . ?
C17A C16A C20A C19A 1.3(3) . . . . ?
Ti1 C16A C20A C19A -63.4(2) . . . . ?
C17A C16A C20A Ti1 64.7(2) . . . . ?
C20B C16B C17B C18B 2.0(12) . . . . ?
Ti1 C16B C17B C18B 66.5(7) . . . . ?
C20B C16B C17B Ti1 -64.4(8) . . . . ?
C16B C17B C18B C19B 0.3(11) . . . . ?
Ti1 C17B C18B C19B 64.9(8) . . . . ?
C16B C17B C18B Ti1 -64.6(7) . . . . ?
C17B C18B C19B C20B -2.4(12) . . . . ?
Ti1 C18B C19B C20B 62.2(8) . . . . ?
C17B C18B C19B Ti1 -64.6(7) . . . . ?
C17B C16B C20B C19B -3.5(12) . . . . ?
Ti1 C16B C20B C19B -68.4(8) . . . . ?
C17B C16B C20B Ti1 64.9(7) . . . . ?
C18B C19B C20B C16B 3.7(13) . . . . ?
Ti1 C19B C20B C16B 67.5(8) . . . . ?
C18B C19B C20B Ti1 -63.8(8) . . . . ?
